data_7713794
loop_
_publ_author_name
'Du, Xiaodi'
'Gao, Cong-Li'
'Zhang, Zhiqiang'
'Su, Bing'
'Li, Xi-Li'

_publ_section_title
;
 A pair of ionic 1D Cu(II) chain enantiomers simultaneously displaying
 large second- and third-harmonic generation responses
;
_journal_name_full 'Dalton Transactions'
_journal_paper_doi 10.1039/D3DT01923C
_journal_year 2023
_chemical_absolute_configuration ramd
_chemical_formula_moiety 'C21 H29 Cu N5 O2, 2(Cl O4)'
_chemical_formula_sum 'C21 H29 Cl2 Cu N5 O10'
_chemical_formula_weight 645.93
_space_group_crystal_system orthorhombic
_space_group_IT_number 19
_space_group_name_Hall 'P 2ac 2ab'
_space_group_name_H-M_alt 'P 21 21 21'
_atom_sites_solution_hydrogens geom
_audit_creation_method SHELXL-2014/7
_audit_update_record
;
2023-08-06 deposited with the CCDC.	2023-08-16 downloaded from the CCDC.
;
_cell_angle_alpha 90
_cell_angle_beta 90
_cell_angle_gamma 90
_cell_formula_units_Z 4
_cell_length_a 10.4203(3)
_cell_length_b 12.3268(3)
_cell_length_c 21.0653(6)
_cell_measurement_reflns_used 2544
_cell_measurement_temperature 293(2)
_cell_measurement_theta_max 26.6290
_cell_measurement_theta_min 3.8220
_cell_volume 2705.82(13)
_computing_cell_refinement APEX2
_computing_data_collection 'APEX2 (Bruker, 2013)'
_computing_data_reduction APEX2
_computing_molecular_graphics 'Olex2 (Dolomanov et al., 2009)'
_computing_publication_material 'Olex2 (Dolomanov et al., 2009)'
_computing_structure_refinement 'SHELXL-2014/7 (Sheldrick, 2014)'
_computing_structure_solution 'SHELXS (Bruker, 2000)'
_diffrn_ambient_temperature 293(2)
_diffrn_measured_fraction_theta_full 0.997
_diffrn_measured_fraction_theta_max 0.998
_diffrn_measurement_device_type 'PHOTON 100 CMOS detector'
_diffrn_measurement_method 'omega scan'
_diffrn_radiation_type MoK\a
_diffrn_radiation_wavelength 0.71073
_diffrn_reflns_av_R_equivalents 0.0295
_diffrn_reflns_av_unetI/netI 0.0687
_diffrn_reflns_Laue_measured_fraction_full 0.997
_diffrn_reflns_Laue_measured_fraction_max 0.998
_diffrn_reflns_limit_h_max 12
_diffrn_reflns_limit_h_min -12
_diffrn_reflns_limit_k_max 15
_diffrn_reflns_limit_k_min -13
_diffrn_reflns_limit_l_max 23
_diffrn_reflns_limit_l_min -25
_diffrn_reflns_number 7908
_diffrn_reflns_point_group_measured_fraction_full 0.926
_diffrn_reflns_point_group_measured_fraction_max 0.924
_diffrn_reflns_theta_full 25.242
_diffrn_reflns_theta_max 25.998
_diffrn_reflns_theta_min 3.208
_exptl_absorpt_coefficient_mu 1.067
_exptl_absorpt_correction_type multi-scan
_exptl_absorpt_process_details 'SADABS; Bruker, 2012'
_exptl_crystal_density_diffrn 1.586
_exptl_crystal_description block
_exptl_crystal_F_000 1332
_exptl_crystal_size_max 0.32
_exptl_crystal_size_mid 0.28
_exptl_crystal_size_min 0.25
_exptl_transmission_factor_max 0.766
_exptl_transmission_factor_min 0.718
_refine_diff_density_max 0.784
_refine_diff_density_min -0.334
_refine_diff_density_rms 0.071
_refine_ls_abs_structure_details
;
 Flack x determined using 1040 quotients [(I+)-(I-)]/[(I+)+(I-)]
 (Parsons, Flack and Wagner, Acta Cryst. B69 (2013) 249-259).
;
_refine_ls_abs_structure_Flack 0.001(13)
_refine_ls_extinction_method none
_refine_ls_goodness_of_fit_ref 0.996
_refine_ls_hydrogen_treatment mixed
_refine_ls_matrix_type full
_refine_ls_number_parameters 362
_refine_ls_number_reflns 4905
_refine_ls_number_restraints 2
_refine_ls_restrained_S_all 0.996
_refine_ls_R_factor_all 0.0820
_refine_ls_R_factor_gt 0.0528
_refine_ls_shift/su_max 0.000
_refine_ls_shift/su_mean 0.000
_refine_ls_structure_factor_coef Fsqd
_refine_ls_weighting_details 'w=1/[\s^2^(Fo^2^)+(0.0607P)^2^] where P=(Fo^2^+2Fc^2^)/3'
_refine_ls_weighting_scheme calc
_refine_ls_wR_factor_gt 0.1113
_refine_ls_wR_factor_ref 0.1219
_reflns_Friedel_coverage 0.638
_reflns_Friedel_fraction_full 0.833
_reflns_Friedel_fraction_max 0.828
_reflns_number_gt 3592
_reflns_number_total 4905
_reflns_threshold_expression 'I > 2\s(I)'
_cod_data_source_file d3dt01923c2.cif
_cod_data_source_block L-1
_cod_database_code 7713794
_shelx_shelxl_version_number 2014/7
_shelx_space_group_comment
;
The symmetry employed for this shelxl refinement is uniquely defined
by the following loop, which should always be used as a source of
symmetry information in preference to the above space-group names.
They are only intended as comments.
;

loop_
_space_group_symop_operation_xyz
'x, y, z'
'-x+1/2, -y, z+1/2'
'-x, y+1/2, -z+1/2'
'x+1/2, -y+1/2, -z'

loop_
_atom_site_label
_atom_site_type_symbol
_atom_site_fract_x
_atom_site_fract_y
_atom_site_fract_z
_atom_site_U_iso_or_equiv
_atom_site_adp_type
_atom_site_occupancy
_atom_site_site_symmetry_order
_atom_site_calc_flag
_atom_site_refinement_flags_posn
_atom_site_refinement_flags_adp
_atom_site_refinement_flags_occupancy
_atom_site_disorder_assembly
_atom_site_disorder_group
Cu1 Cu 1.00385(8) 0.37263(6) 0.90011(3) 0.0359(2) Uani 1 1 d . . . . .
O10 O 0.8966(4) 0.4747(4) 0.8526(2) 0.0427(12) Uani 1 1 d . . . . .
N2 N 1.1262(5) 0.2866(4) 0.9543(2) 0.0314(12) Uani 1 1 d . . . . .
C8 C 0.9996(7) 0.6467(4) 1.0225(2) 0.0339(13) Uani 1 1 d . . . . .
N4 N 0.9554(5) 0.2532(5) 0.8396(2) 0.0418(14) Uani 1 1 d . . . . .
C5 C 1.1249(6) 0.4537(5) 1.0106(3) 0.0289(14) Uani 1 1 d . . . . .
N5 N 0.7357(6) 0.5182(5) 0.7876(3) 0.0441(14) Uani 1 1 d . . . . .
C19 C 0.7935(7) 0.4539(6) 0.8261(3) 0.0435(18) Uani 1 1 d . . . . .
H19 H 0.7554 0.3873 0.8347 0.052 Uiso 1 1 calc R U . . .
N3 N 1.3157(5) 0.1993(5) 1.0316(3) 0.0379(14) Uani 1 1 d . . . . .
N1 N 1.0457(5) 0.4866(4) 0.9638(2) 0.0299(12) Uani 1 1 d . . . . .
C4 C 1.1779(6) 0.3457(5) 1.0010(3) 0.0335(15) Uani 1 1 d . . . . .
C14 C 0.9985(8) 0.8368(5) 1.0669(3) 0.0454(16) Uani 1 1 d . . . . .
C2 C 1.2585(7) 0.1434(6) 0.9858(3) 0.0423(17) Uani 1 1 d . . . . .
H2 H 1.2829 0.0716 0.9797 0.051 Uiso 1 1 calc R U . . .
C11 C 0.9807(8) 0.7691(6) 1.1281(3) 0.053(2) Uani 1 1 d . . . . .
H11 H 0.9723 0.8119 1.1671 0.063 Uiso 1 1 calc R U . . .
C9 C 0.9875(7) 0.5834(4) 0.9689(3) 0.0339(14) Uani 1 1 d . . . . .
H9 H 0.9376 0.6084 0.9354 0.041 Uiso 1 1 calc R U . . .
O1 O 1.1759(5) 0.4107(6) 0.8278(3) 0.0591(15) Uani 1 1 d D . . . .
H1A H 1.1508 0.4022 0.7913 0.089 Uiso 1 1 calc DR U . . .
C7 C 1.0742(6) 0.6112(5) 1.0718(3) 0.0378(16) Uani 1 1 d . . . . .
C1 C 1.1664(6) 0.1850(5) 0.9474(3) 0.0345(16) Uani 1 1 d . . . . .
H1 H 1.1309 0.1419 0.9158 0.041 Uiso 1 1 calc R U . . .
C6 C 1.1419(7) 0.5149(5) 1.0644(3) 0.0395(16) Uani 1 1 d . . . . .
H6 H 1.1984 0.4920 1.0958 0.047 Uiso 1 1 calc R U . . .
C10 C 1.0770(8) 0.6765(6) 1.1319(3) 0.052(2) Uani 1 1 d . . . . .
H10A H 1.1624 0.7056 1.1385 0.063 Uiso 1 1 calc R U . . .
H10B H 1.0562 0.6302 1.1677 0.063 Uiso 1 1 calc R U . . .
C13 C 0.9179(7) 0.7468(6) 1.0339(3) 0.0424(17) Uani 1 1 d . . . . .
H13 H 0.8611 0.7696 0.9993 0.051 Uiso 1 1 calc R U . . .
C15 C 1.1330(8) 0.8571(7) 1.0418(5) 0.070(2) Uani 1 1 d . . . . .
H15A H 1.1280 0.8905 1.0007 0.104 Uiso 1 1 calc R U . . .
H15B H 1.1780 0.7894 1.0385 0.104 Uiso 1 1 calc R U . . .
H15C H 1.1781 0.9043 1.0704 0.104 Uiso 1 1 calc R U . . .
C20 C 0.6189(8) 0.4867(8) 0.7545(4) 0.070(3) Uani 1 1 d . . . . .
H20A H 0.5932 0.4156 0.7682 0.106 Uiso 1 1 calc R U . . .
H20B H 0.6345 0.4858 0.7096 0.106 Uiso 1 1 calc R U . . .
H20C H 0.5520 0.5377 0.7639 0.106 Uiso 1 1 calc R U . . .
C18 C 0.8526(9) 0.1536(7) 0.7441(4) 0.069(3) Uani 1 1 d . . . . .
H18A H 0.8890 0.1813 0.7055 0.103 Uiso 1 1 calc R U . . .
H18B H 0.7616 0.1661 0.7441 0.103 Uiso 1 1 calc R U . . .
H18C H 0.8691 0.0772 0.7471 0.103 Uiso 1 1 calc R U . . .
C17 C 0.9100(8) 0.2087(5) 0.7979(3) 0.0434(18) Uani 1 1 d . . . . .
C12 C 0.8556(7) 0.7303(8) 1.1003(4) 0.061(2) Uani 1 1 d . . . . .
H12A H 0.7833 0.7777 1.1088 0.073 Uiso 1 1 calc R U . . .
H12B H 0.8351 0.6554 1.1102 0.073 Uiso 1 1 calc R U . . .
C21 C 0.7896(8) 0.6210(7) 0.7699(4) 0.065(2) Uani 1 1 d . . . . .
H21A H 0.8599 0.6380 0.7977 0.098 Uiso 1 1 calc R U . . .
H21B H 0.7250 0.6763 0.7734 0.098 Uiso 1 1 calc R U . . .
H21C H 0.8199 0.6176 0.7269 0.098 Uiso 1 1 calc R U . . .
C16 C 0.9277(9) 0.9456(7) 1.0670(4) 0.076(3) Uani 1 1 d . . . . .
H16A H 0.9701 0.9947 1.0955 0.114 Uiso 1 1 calc R U . . .
H16B H 0.8408 0.9347 1.0808 0.114 Uiso 1 1 calc R U . . .
H16C H 0.9278 0.9755 1.0250 0.114 Uiso 1 1 calc R U . . .
Cl2 Cl 0.9836(2) 0.90270(14) 0.84746(8) 0.0533(5) Uani 1 1 d . . . . .
O9 O 1.0887(12) 0.9122(11) 0.8146(8) 0.252(8) Uani 1 1 d . . . . .
O7 O 0.9797(12) 0.8052(5) 0.8793(3) 0.132(3) Uani 1 1 d . . . . .
O6 O 0.8876(14) 0.9033(11) 0.8028(4) 0.202(6) Uani 1 1 d . . . . .
O8 O 0.9569(13) 0.9883(7) 0.8830(4) 0.165(5) Uani 1 1 d . . . . .
Cl1 Cl 0.4877(2) 0.23434(16) 0.85263(9) 0.0569(5) Uani 1 1 d . . . . .
O2 O 0.4285(8) 0.1342(6) 0.8702(3) 0.109(3) Uani 1 1 d . . . . .
O5 O 0.4120(7) 0.2925(7) 0.8091(3) 0.108(3) Uani 1 1 d . . . . .
O3 O 0.5087(11) 0.2958(6) 0.9068(4) 0.155(4) Uani 1 1 d . . . . .
O4 O 0.6042(7) 0.2108(8) 0.8269(4) 0.127(3) Uani 1 1 d . . . . .
C3 C 1.2744(6) 0.3008(6) 1.0380(3) 0.0368(16) Uani 1 1 d . . . . .
H3 H 1.3123 0.3440 1.0689 0.044 Uiso 1 1 calc R U . . .
H1B H 1.251(3) 0.408(7) 0.842(3) 0.05(2) Uiso 1 1 d D . . . .

loop_
_atom_site_aniso_label
_atom_site_aniso_U_11
_atom_site_aniso_U_22
_atom_site_aniso_U_33
_atom_site_aniso_U_23
_atom_site_aniso_U_13
_atom_site_aniso_U_12
Cu1 0.0441(4) 0.0275(3) 0.0361(4) -0.0042(3) -0.0129(5) 0.0046(5)
O10 0.046(3) 0.036(2) 0.045(3) -0.004(2) -0.020(2) 0.003(2)
N2 0.031(3) 0.030(3) 0.033(3) -0.001(3) 0.000(3) 0.002(3)
C8 0.040(3) 0.028(3) 0.033(3) -0.006(2) 0.001(4) 0.000(4)
N4 0.050(3) 0.037(3) 0.038(3) -0.004(3) 0.001(3) -0.001(3)
C5 0.026(3) 0.028(3) 0.033(3) -0.002(3) -0.005(3) 0.002(3)
N5 0.045(3) 0.043(3) 0.045(3) 0.000(3) -0.007(3) 0.001(3)
C19 0.047(4) 0.035(4) 0.048(4) -0.010(4) -0.007(4) 0.003(4)
N3 0.034(3) 0.039(3) 0.040(3) 0.003(3) -0.005(3) 0.003(3)
N1 0.032(3) 0.028(3) 0.031(2) 0.001(2) -0.005(2) 0.001(2)
C4 0.040(4) 0.031(4) 0.029(3) 0.009(3) 0.000(3) -0.002(3)
C14 0.049(4) 0.038(3) 0.050(3) -0.019(3) -0.004(5) 0.005(5)
C2 0.052(4) 0.028(4) 0.047(4) 0.003(4) 0.007(4) 0.014(4)
C11 0.062(5) 0.060(4) 0.037(3) -0.024(3) 0.003(4) 0.015(5)
C9 0.037(4) 0.027(3) 0.038(3) 0.005(3) -0.004(3) -0.002(4)
O1 0.056(3) 0.072(4) 0.049(3) 0.013(3) 0.001(3) 0.001(3)
C7 0.045(4) 0.032(4) 0.036(3) -0.005(3) -0.004(3) -0.006(3)
C1 0.040(4) 0.028(3) 0.036(3) -0.001(3) 0.003(3) -0.001(3)
C6 0.045(4) 0.038(4) 0.035(3) 0.004(3) -0.013(3) -0.002(4)
C10 0.070(5) 0.050(4) 0.037(4) -0.010(4) -0.008(4) 0.006(4)
C13 0.038(4) 0.042(4) 0.048(4) -0.011(4) -0.004(3) 0.010(4)
C15 0.066(5) 0.051(5) 0.092(6) -0.010(5) -0.011(5) -0.016(5)
C20 0.055(5) 0.072(6) 0.085(6) 0.010(5) -0.026(5) -0.010(5)
C18 0.076(6) 0.068(6) 0.062(5) -0.020(5) -0.013(5) -0.016(5)
C17 0.059(5) 0.028(3) 0.043(4) -0.006(3) 0.004(4) -0.002(4)
C12 0.049(4) 0.070(6) 0.064(5) -0.013(5) 0.029(4) -0.006(5)
C21 0.059(5) 0.053(5) 0.084(6) 0.014(5) -0.012(5) 0.006(5)
C16 0.086(6) 0.053(5) 0.089(6) -0.034(5) -0.011(6) 0.025(5)
Cl2 0.0654(12) 0.0502(10) 0.0442(8) 0.0056(8) 0.0038(11) -0.0017(12)
O9 0.170(10) 0.185(12) 0.40(2) 0.142(14) 0.184(13) 0.064(9)
O7 0.224(11) 0.070(4) 0.102(5) 0.029(4) 0.002(7) -0.027(7)
O6 0.266(14) 0.216(13) 0.124(7) 0.055(9) -0.107(9) -0.046(12)
O8 0.272(13) 0.084(5) 0.140(7) -0.049(5) 0.064(8) -0.006(8)
Cl1 0.0494(11) 0.0628(11) 0.0584(9) -0.0043(9) -0.0078(12) 0.0017(13)
O2 0.129(6) 0.087(5) 0.109(5) 0.008(5) 0.013(5) -0.029(5)
O5 0.085(5) 0.125(6) 0.113(5) 0.030(6) -0.034(5) 0.002(5)
O3 0.249(12) 0.092(5) 0.125(6) -0.050(5) -0.086(9) 0.043(8)
O4 0.070(4) 0.133(7) 0.177(7) 0.030(7) 0.047(5) 0.020(5)
C3 0.036(4) 0.038(4) 0.036(3) -0.002(3) -0.006(3) 0.000(4)

loop_
_atom_type_symbol
_atom_type_description
_atom_type_scat_dispersion_real
_atom_type_scat_dispersion_imag
_atom_type_scat_source
C C 0.0033 0.0016 'International Tables Vol C Tables 4.2.6.8 and 6.1.1.4'
H H 0.0000 0.0000 'International Tables Vol C Tables 4.2.6.8 and 6.1.1.4'
N N 0.0061 0.0033 'International Tables Vol C Tables 4.2.6.8 and 6.1.1.4'
O O 0.0106 0.0060 'International Tables Vol C Tables 4.2.6.8 and 6.1.1.4'
Cl Cl 0.1484 0.1585 'International Tables Vol C Tables 4.2.6.8 and 6.1.1.4'
Cu Cu 0.3201 1.2651 'International Tables Vol C Tables 4.2.6.8 and 6.1.1.4'

loop_
_geom_angle_atom_site_label_1
_geom_angle_atom_site_label_2
_geom_angle_atom_site_label_3
_geom_angle
_geom_angle_site_symmetry_1
_geom_angle_site_symmetry_3
_geom_angle_publ_flag
O10 Cu1 N1 90.9(2) . . ?
O10 Cu1 N4 90.1(2) . . ?
N1 Cu1 N4 176.7(2) . . ?
O10 Cu1 N2 171.8(2) . . ?
N1 Cu1 N2 81.4(2) . . ?
N4 Cu1 N2 97.6(2) . . ?
O10 Cu1 O1 88.6(2) . . ?
N1 Cu1 O1 97.2(2) . . ?
N4 Cu1 O1 85.9(2) . . ?
N2 Cu1 O1 89.4(2) . . ?
C19 O10 Cu1 126.4(5) . . ?
C1 N2 C4 117.9(6) . . ?
C1 N2 Cu1 129.3(5) . . ?
C4 N2 Cu1 112.6(4) . . ?
C7 C8 C9 119.5(6) . . ?
C7 C8 C13 117.3(5) . . ?
C9 C8 C13 122.5(6) . . ?
C17 N4 Cu1 161.1(6) . . ?
N1 C5 C6 121.1(6) . . ?
N1 C5 C4 114.0(5) . . ?
C6 C5 C4 124.6(6) . . ?
C19 N5 C21 121.7(6) . . ?
C19 N5 C20 122.0(7) . . ?
C21 N5 C20 116.1(7) . . ?
O10 C19 N5 124.3(7) . . ?
O10 C19 H19 117.8 . . ?
N5 C19 H19 117.8 . . ?
C2 N3 C3 114.6(6) . . ?
C9 N1 C5 119.0(5) . . ?
C9 N1 Cu1 125.6(4) . . ?
C5 N1 Cu1 114.5(4) . . ?
N2 C4 C3 119.2(6) . . ?
N2 C4 C5 116.6(6) . . ?
C3 C4 C5 124.2(6) . . ?
C15 C14 C16 107.6(7) . . ?
C15 C14 C11 119.2(7) . . ?
C16 C14 C11 114.4(6) . . ?
C15 C14 C13 117.4(6) . . ?
C16 C14 C13 111.5(6) . . ?
C11 C14 C13 85.6(5) . . ?
N3 C2 C1 123.7(7) . . ?
N3 C2 H2 118.2 . . ?
C1 C2 H2 118.2 . . ?
C12 C11 C10 110.7(6) . . ?
C12 C11 C14 87.2(6) . . ?
C10 C11 C14 111.8(6) . . ?
C12 C11 H11 114.7 . . ?
C10 C11 H11 114.7 . . ?
C14 C11 H11 114.7 . . ?
N1 C9 C8 121.8(6) . . ?
N1 C9 H9 119.1 . . ?
C8 C9 H9 119.1 . . ?
Cu1 O1 H1A 109.5 . . ?
Cu1 O1 H1B 118(5) . . ?
H1A O1 H1B 128.8 . . ?
C8 C7 C6 118.5(6) . . ?
C8 C7 C10 118.7(6) . . ?
C6 C7 C10 122.8(6) . . ?
N2 C1 C2 121.0(7) . . ?
N2 C1 H1 119.5 . . ?
C2 C1 H1 119.5 . . ?
C5 C6 C7 119.7(6) . . ?
C5 C6 H6 120.1 . . ?
C7 C6 H6 120.1 . . ?
C7 C10 C11 110.1(6) . . ?
C7 C10 H10A 109.6 . . ?
C11 C10 H10A 109.6 . . ?
C7 C10 H10B 109.6 . . ?
C11 C10 H10B 109.6 . . ?
H10A C10 H10B 108.1 . . ?
C8 C13 C14 110.3(5) . . ?
C8 C13 C12 105.6(6) . . ?
C14 C13 C12 85.2(5) . . ?
C8 C13 H13 117.0 . . ?
C14 C13 H13 117.0 . . ?
C12 C13 H13 117.0 . . ?
C14 C15 H15A 109.5 . . ?
C14 C15 H15B 109.5 . . ?
H15A C15 H15B 109.5 . . ?
C14 C15 H15C 109.5 . . ?
H15A C15 H15C 109.5 . . ?
H15B C15 H15C 109.5 . . ?
N5 C20 H20A 109.5 . . ?
N5 C20 H20B 109.5 . . ?
H20A C20 H20B 109.5 . . ?
N5 C20 H20C 109.5 . . ?
H20A C20 H20C 109.5 . . ?
H20B C20 H20C 109.5 . . ?
C17 C18 H18A 109.5 . . ?
C17 C18 H18B 109.5 . . ?
H18A C18 H18B 109.5 . . ?
C17 C18 H18C 109.5 . . ?
H18A C18 H18C 109.5 . . ?
H18B C18 H18C 109.5 . . ?
N4 C17 C18 179.0(8) . . ?
C11 C12 C13 86.9(5) . . ?
C11 C12 H12A 114.2 . . ?
C13 C12 H12A 114.2 . . ?
C11 C12 H12B 114.2 . . ?
C13 C12 H12B 114.2 . . ?
H12A C12 H12B 111.3 . . ?
N5 C21 H21A 109.5 . . ?
N5 C21 H21B 109.5 . . ?
H21A C21 H21B 109.5 . . ?
N5 C21 H21C 109.5 . . ?
H21A C21 H21C 109.5 . . ?
H21B C21 H21C 109.5 . . ?
C14 C16 H16A 109.5 . . ?
C14 C16 H16B 109.5 . . ?
H16A C16 H16B 109.5 . . ?
C14 C16 H16C 109.5 . . ?
H16A C16 H16C 109.5 . . ?
H16B C16 H16C 109.5 . . ?
O9 Cl2 O8 114.0(9) . . ?
O9 Cl2 O6 104.4(9) . . ?
O8 Cl2 O6 103.2(8) . . ?
O9 Cl2 O7 111.3(7) . . ?
O8 Cl2 O7 114.4(5) . . ?
O6 Cl2 O7 108.5(7) . . ?
O4 Cl1 O3 107.6(6) . . ?
O4 Cl1 O5 110.5(5) . . ?
O3 Cl1 O5 110.2(5) . . ?
O4 Cl1 O2 107.7(5) . . ?
O3 Cl1 O2 109.1(5) . . ?
O5 Cl1 O2 111.6(5) . . ?
N3 C3 C4 123.6(7) . . ?
N3 C3 H3 118.2 . . ?
C4 C3 H3 118.2 . . ?

loop_
_geom_bond_atom_site_label_1
_geom_bond_atom_site_label_2
_geom_bond_distance
_geom_bond_site_symmetry_2
_geom_bond_publ_flag
Cu1 O10 1.958(4) . ?
Cu1 N1 1.990(5) . ?
Cu1 N4 2.012(6) . ?
Cu1 N2 2.014(5) . ?
Cu1 O1 2.398(5) . ?
O10 C19 1.237(8) . ?
N2 C1 1.328(8) . ?
N2 C4 1.337(8) . ?
C8 C7 1.368(9) . ?
C8 C9 1.379(7) . ?
C8 C13 1.518(9) . ?
N4 C17 1.139(8) . ?
C5 N1 1.348(7) . ?
C5 C6 1.374(8) . ?
C5 C4 1.455(9) . ?
N5 C19 1.285(8) . ?
N5 C21 1.435(10) . ?
N5 C20 1.455(9) . ?
C19 H19 0.9300 . ?
N3 C2 1.327(9) . ?
N3 C3 1.330(9) . ?
N1 C9 1.343(7) . ?
C4 C3 1.388(9) . ?
C14 C15 1.519(12) . ?
C14 C16 1.530(10) . ?
C14 C11 1.548(10) . ?
C14 C13 1.555(9) . ?
C2 C1 1.356(9) . ?
C2 H2 0.9300 . ?
C11 C12 1.507(11) . ?
C11 C10 1.521(10) . ?
C11 H11 0.9800 . ?
C9 H9 0.9300 . ?
O1 H1A 0.8200 . ?
O1 H1B 0.844(14) . ?
C7 C6 1.389(9) . ?
C7 C10 1.502(9) . ?
C1 H1 0.9300 . ?
C6 H6 0.9300 . ?
C10 H10A 0.9700 . ?
C10 H10B 0.9700 . ?
C13 C12 1.557(9) . ?
C13 H13 0.9800 . ?
C15 H15A 0.9600 . ?
C15 H15B 0.9600 . ?
C15 H15C 0.9600 . ?
C20 H20A 0.9600 . ?
C20 H20B 0.9600 . ?
C20 H20C 0.9600 . ?
C18 C17 1.450(10) . ?
C18 H18A 0.9600 . ?
C18 H18B 0.9600 . ?
C18 H18C 0.9600 . ?
C12 H12A 0.9700 . ?
C12 H12B 0.9700 . ?
C21 H21A 0.9600 . ?
C21 H21B 0.9600 . ?
C21 H21C 0.9600 . ?
C16 H16A 0.9600 . ?
C16 H16B 0.9600 . ?
C16 H16C 0.9600 . ?
Cl2 O9 1.300(10) . ?
Cl2 O8 1.324(8) . ?
Cl2 O6 1.374(10) . ?
Cl2 O7 1.377(6) . ?
Cl1 O4 1.360(7) . ?
Cl1 O3 1.387(7) . ?
Cl1 O5 1.406(7) . ?
Cl1 O2 1.429(8) . ?
C3 H3 0.9300 . ?
